data_4075384
loop_
_publ_author_name
'Schr\"oder, Kai'
'Haase, Detlev'
'Saak, Wolfgang'
'L\"utzen, Arne'
'Beckhaus, R\"udiger'
'Wichmann, Silke'
'Schellenberg, J\"urgen'

_publ_section_title
;
 Tetrabenzo[a,c,g,i]fluorenyllithium and
 \h5-Tetrabenzo[a,c,g,i]fluorenyltitanium Complexes
;
_journal_issue 16
_journal_name_full Organometallics
_journal_page_first 3824
_journal_paper_doi 10.1021/om0602613
_journal_volume 25
_journal_year 2006
_chemical_formula_sum 'C50 H38 O3 Ti'
_chemical_formula_weight 734.70
_chemical_name_systematic
; 
 ? 
;
_space_group_IT_number 2
_symmetry_cell_setting triclinic
_symmetry_space_group_name_Hall '-P 1'
_symmetry_space_group_name_H-M 'P -1'
_atom_sites_solution_hydrogens geom
_atom_sites_solution_primary direct
_atom_sites_solution_secondary difmap
_audit_creation_method SHELXL-97
_cell_angle_alpha 87.455(7)
_cell_angle_beta 75.017(6)
_cell_angle_gamma 77.620(6)
_cell_formula_units_Z 2
_cell_length_a 10.0203(5)
_cell_length_b 13.5219(8)
_cell_length_c 14.6028(8)
_cell_measurement_temperature 153(2)
_cell_volume 1866.75(19)
_computing_cell_refinement 'IPDS (Stoe, 1999)'
_computing_data_collection 'IPDS (Stoe, 1999)'
_computing_data_reduction 'XRED (Stoe, 1997)'
_computing_molecular_graphics 'Ortep-3 for Windows (Farrugia, 1997)'
_computing_publication_material 'SHELX-97 (Sheldrick, 1997)'
_computing_structure_refinement 'SHELXL-97 (Sheldrick, 1997)'
_computing_structure_solution 'SHELXS-97 (Sheldrick, 1990)'
_diffrn_ambient_temperature 153(2)
_diffrn_measured_fraction_theta_full 0.922
_diffrn_measured_fraction_theta_max 0.922
_diffrn_measurement_device_type 'Stoe IPDS'
_diffrn_radiation_monochromator graphite
_diffrn_radiation_source 'fine-focus sealed tube'
_diffrn_radiation_type MoK\a
_diffrn_radiation_wavelength 0.71073
_diffrn_reflns_av_R_equivalents 0.0598
_diffrn_reflns_av_sigmaI/netI 0.0702
_diffrn_reflns_limit_h_max 12
_diffrn_reflns_limit_h_min -12
_diffrn_reflns_limit_k_max 16
_diffrn_reflns_limit_k_min -16
_diffrn_reflns_limit_l_max 17
_diffrn_reflns_limit_l_min -18
_diffrn_reflns_number 23098
_diffrn_reflns_theta_full 26.10
_diffrn_reflns_theta_max 26.10
_diffrn_reflns_theta_min 2.10
_exptl_absorpt_coefficient_mu 0.274
_exptl_absorpt_correction_T_max 0.9498
_exptl_absorpt_correction_T_min 0.9175
_exptl_absorpt_correction_type numerical
_exptl_absorpt_process_details 'XRED (Stoe, 1997)'
_exptl_crystal_colour yellow
_exptl_crystal_density_diffrn 1.307
_exptl_crystal_density_method 'not measured'
_exptl_crystal_description block
_exptl_crystal_F_000 768
_exptl_crystal_size_max 0.32
_exptl_crystal_size_mid 0.20
_exptl_crystal_size_min 0.19
_refine_diff_density_max 0.200
_refine_diff_density_min -0.348
_refine_diff_density_rms 0.044
_refine_ls_extinction_method none
_refine_ls_goodness_of_fit_ref 0.861
_refine_ls_hydrogen_treatment constr
_refine_ls_matrix_type full
_refine_ls_number_parameters 487
_refine_ls_number_reflns 6847
_refine_ls_number_restraints 0
_refine_ls_restrained_S_all 0.861
_refine_ls_R_factor_all 0.0646
_refine_ls_R_factor_gt 0.0363
_refine_ls_shift/su_max 0.000
_refine_ls_shift/su_mean 0.000
_refine_ls_structure_factor_coef Fsqd
_refine_ls_weighting_details 'calc w=1/[\s^2^(Fo^2^)+(0.0415P)^2^+0.0000P] where P=(Fo^2^+2Fc^2^)/3'
_refine_ls_weighting_scheme calc
_refine_ls_wR_factor_gt 0.0758
_refine_ls_wR_factor_ref 0.0823
_reflns_number_gt 4553
_reflns_number_total 6847
_reflns_threshold_expression >2sigma(I)
_cod_data_source_file om0602613si20060323_092310.cif
_cod_data_source_block DCP160
_cod_original_cell_volume 1866.75(18)
_cod_original_sg_symbol_H-M P-1
_cod_database_code 4075384

loop_
_symmetry_equiv_pos_as_xyz
'x, y, z'
'-x, -y, -z'

loop_
_atom_site_label
_atom_site_type_symbol
_atom_site_fract_x
_atom_site_fract_y
_atom_site_fract_z
_atom_site_U_iso_or_equiv
_atom_site_adp_type
_atom_site_occupancy
_atom_site_symmetry_multiplicity
_atom_site_calc_flag
_atom_site_refinement_flags
Ti1 Ti 0.21126(4) 0.62850(2) 0.27665(3) 0.02203(10) Uani 1 1 d .
O1 O 0.35623(15) 0.52352(9) 0.22423(10) 0.0330(3) Uani 1 1 d .
O2 O 0.29759(15) 0.71395(9) 0.32512(10) 0.0284(3) Uani 1 1 d .
O3 O 0.17032(15) 0.69274(10) 0.17355(10) 0.0320(3) Uani 1 1 d .
C1 C 0.1264(2) 0.53551(13) 0.41348(14) 0.0232(4) Uani 1 1 d .
C2 C 0.0593(2) 0.63847(13) 0.43921(13) 0.0230(4) Uani 1 1 d .
C3 C -0.0244(2) 0.67480(13) 0.37344(13) 0.0233(4) Uani 1 1 d .
C4 C -0.0208(2) 0.59028(13) 0.31640(14) 0.0235(4) Uani 1 1 d .
C5 C 0.0774(2) 0.50627(13) 0.33810(14) 0.0250(4) Uani 1 1 d .
H5 H 0.1054 0.4418 0.3076 0.030 Uiso 1 1 calc R
C6 C 0.2309(2) 0.47882(13) 0.45933(14) 0.0256(4) Uani 1 1 d .
C7 C 0.2998(2) 0.37814(14) 0.43219(16) 0.0315(5) Uani 1 1 d .
H7 H 0.2775 0.3461 0.3832 0.038 Uiso 1 1 calc R
C8 C 0.3994(2) 0.32613(15) 0.47628(17) 0.0359(5) Uani 1 1 d .
H8 H 0.4457 0.2584 0.4576 0.043 Uiso 1 1 calc R
C9 C 0.4321(2) 0.37269(15) 0.54813(16) 0.0360(5) Uani 1 1 d .
H9 H 0.5003 0.3364 0.5787 0.043 Uiso 1 1 calc R
C10 C 0.3664(2) 0.47111(15) 0.57554(15) 0.0316(5) Uani 1 1 d .
H10 H 0.3906 0.5020 0.6244 0.038 Uiso 1 1 calc R
C11 C 0.2638(2) 0.52661(14) 0.53224(14) 0.0268(4) Uani 1 1 d .
C12 C 0.1846(2) 0.62931(14) 0.56505(14) 0.0270(4) Uani 1 1 d .
C13 C 0.2046(2) 0.67507(16) 0.64365(15) 0.0354(5) Uani 1 1 d .
H13 H 0.2804 0.6434 0.6698 0.042 Uiso 1 1 calc R
C14 C 0.1185(3) 0.76390(16) 0.68424(16) 0.0401(6) Uani 1 1 d .
H14 H 0.1364 0.7934 0.7365 0.048 Uiso 1 1 calc R
C15 C 0.0052(2) 0.81029(16) 0.64822(15) 0.0364(5) Uani 1 1 d .
H15 H -0.0586 0.8692 0.6782 0.044 Uiso 1 1 calc R
C16 C -0.0140(2) 0.77002(14) 0.56851(15) 0.0303(5) Uani 1 1 d .
H16 H -0.0913 0.8021 0.5440 0.036 Uiso 1 1 calc R
C17 C 0.0784(2) 0.68249(13) 0.52268(14) 0.0245(4) Uani 1 1 d .
C18 C -0.1025(2) 0.77492(13) 0.35352(14) 0.0247(4) Uani 1 1 d .
C19 C -0.0735(2) 0.86559(14) 0.38062(15) 0.0296(5) Uani 1 1 d .
H19 H -0.0007 0.8625 0.4120 0.035 Uiso 1 1 calc R
C20 C -0.1504(3) 0.95894(15) 0.36193(17) 0.0382(6) Uani 1 1 d .
H20 H -0.1301 1.0195 0.3801 0.046 Uiso 1 1 calc R
C21 C -0.2564(3) 0.96326(17) 0.31686(18) 0.0453(6) Uani 1 1 d .
H21 H -0.3131 1.0270 0.3078 0.054 Uiso 1 1 calc R
C22 C -0.2812(2) 0.87597(16) 0.28453(17) 0.0386(6) Uani 1 1 d .
H22 H -0.3532 0.8806 0.2521 0.046 Uiso 1 1 calc R
C23 C -0.2008(2) 0.77995(14) 0.29923(14) 0.0288(5) Uani 1 1 d .
C24 C -0.2121(2) 0.68866(15) 0.25189(14) 0.0273(4) Uani 1 1 d .
C25 C -0.3134(2) 0.68906(17) 0.20183(15) 0.0360(5) Uani 1 1 d .
H25 H -0.3821 0.7494 0.2007 0.043 Uiso 1 1 calc R
C26 C -0.3166(3) 0.60418(18) 0.15384(16) 0.0413(6) Uani 1 1 d .
H26 H -0.3886 0.6060 0.1220 0.050 Uiso 1 1 calc R
C27 C -0.2142(3) 0.51576(17) 0.15200(16) 0.0387(5) Uani 1 1 d .
H27 H -0.2139 0.4583 0.1167 0.046 Uiso 1 1 calc R
C28 C -0.1141(2) 0.51221(16) 0.20145(15) 0.0319(5) Uani 1 1 d .
H28 H -0.0448 0.4518 0.2005 0.038 Uiso 1 1 calc R
C29 C -0.1125(2) 0.59671(14) 0.25356(14) 0.0261(4) Uani 1 1 d .
C30 C 0.4028(2) 0.43248(14) 0.17930(15) 0.0280(5) Uani 1 1 d .
C31 C 0.3334(3) 0.39984(17) 0.12025(17) 0.0440(6) Uani 1 1 d .
H31 H 0.2483 0.4410 0.1112 0.053 Uiso 1 1 calc R
C32 C 0.3884(3) 0.30560(18) 0.07328(18) 0.0532(7) Uani 1 1 d .
H32 H 0.3396 0.2837 0.0328 0.064 Uiso 1 1 calc R
C33 C 0.5122(3) 0.24430(17) 0.08490(18) 0.0498(7) Uani 1 1 d .
C34 C 0.5793(3) 0.27849(17) 0.1437(2) 0.0514(7) Uani 1 1 d .
H34 H 0.6651 0.2378 0.1522 0.062 Uiso 1 1 calc R
C35 C 0.5262(2) 0.37041(16) 0.19111(18) 0.0397(6) Uani 1 1 d .
H35 H 0.5749 0.3912 0.2322 0.048 Uiso 1 1 calc R
C36 C 0.5723(4) 0.1422(2) 0.0341(2) 0.0832(12) Uani 1 1 d .
H36A H 0.5101 0.1303 -0.0043 0.100 Uiso 1 1 calc R
H36B H 0.5788 0.0884 0.0810 0.100 Uiso 1 1 calc R
H36C H 0.6666 0.1422 -0.0071 0.100 Uiso 1 1 calc R
C37 C 0.3131(2) 0.81156(13) 0.32197(14) 0.0243(4) Uani 1 1 d .
C38 C 0.3129(2) 0.85984(15) 0.40337(15) 0.0341(5) Uani 1 1 d .
H38 H 0.2988 0.8260 0.4624 0.041 Uiso 1 1 calc R
C39 C 0.3338(2) 0.95966(16) 0.39794(18) 0.0426(6) Uani 1 1 d .
H39 H 0.3347 0.9927 0.4538 0.051 Uiso 1 1 calc R
C40 C 0.3530(2) 1.01093(15) 0.31270(19) 0.0397(6) Uani 1 1 d .
C41 C 0.3514(2) 0.96110(15) 0.23253(18) 0.0385(6) Uani 1 1 d .
H41 H 0.3640 0.9951 0.1736 0.046 Uiso 1 1 calc R
C42 C 0.3317(2) 0.86271(15) 0.23635(16) 0.0327(5) Uani 1 1 d .
H42 H 0.3309 0.8300 0.1803 0.039 Uiso 1 1 calc R
C43 C 0.3790(3) 1.11815(16) 0.3071(2) 0.0611(8) Uani 1 1 d .
H43A H 0.3847 1.1388 0.3693 0.073 Uiso 1 1 calc R
H43B H 0.3011 1.1645 0.2885 0.073 Uiso 1 1 calc R
H43C H 0.4680 1.1202 0.2601 0.073 Uiso 1 1 calc R
C44 C 0.0941(2) 0.73882(14) 0.11292(14) 0.0267(4) Uani 1 1 d .
C45 C 0.0369(2) 0.84271(14) 0.12134(15) 0.0322(5) Uani 1 1 d .
H45 H 0.0511 0.8816 0.1692 0.039 Uiso 1 1 calc R
C46 C -0.0403(2) 0.88826(15) 0.05970(15) 0.0339(5) Uani 1 1 d .
H46 H -0.0801 0.9588 0.0664 0.041 Uiso 1 1 calc R
C47 C -0.0618(2) 0.83391(16) -0.01229(15) 0.0349(5) Uani 1 1 d .
C48 C -0.0027(3) 0.73038(16) -0.01936(16) 0.0398(6) Uani 1 1 d .
H48 H -0.0157 0.6914 -0.0677 0.048 Uiso 1 1 calc R
C49 C 0.0744(2) 0.68307(15) 0.04243(15) 0.0355(5) Uani 1 1 d .
H49 H 0.1135 0.6125 0.0363 0.043 Uiso 1 1 calc R
C50 C -0.1455(3) 0.88583(19) -0.07945(19) 0.0532(7) Uani 1 1 d .
H50A H -0.1570 0.8352 -0.1212 0.064 Uiso 1 1 calc R
H50B H -0.0953 0.9344 -0.1177 0.064 Uiso 1 1 calc R
H50C H -0.2387 0.9216 -0.0431 0.064 Uiso 1 1 calc R

loop_
_atom_site_aniso_label
_atom_site_aniso_U_11
_atom_site_aniso_U_22
_atom_site_aniso_U_33
_atom_site_aniso_U_23
_atom_site_aniso_U_13
_atom_site_aniso_U_12
Ti1 0.02187(19) 0.02013(16) 0.02448(19) 0.00317(13) -0.00673(15) -0.00484(13)
O1 0.0279(8) 0.0253(7) 0.0416(9) -0.0033(6) -0.0019(7) -0.0046(6)
O2 0.0311(8) 0.0244(7) 0.0331(8) 0.0042(6) -0.0112(7) -0.0106(6)
O3 0.0310(8) 0.0388(8) 0.0281(8) 0.0090(6) -0.0104(7) -0.0097(6)
C1 0.0218(10) 0.0226(9) 0.0259(10) 0.0072(7) -0.0062(9) -0.0075(7)
C2 0.0192(10) 0.0231(9) 0.0261(10) 0.0061(7) -0.0055(9) -0.0050(7)
C3 0.0191(10) 0.0243(9) 0.0250(10) 0.0048(7) -0.0044(8) -0.0040(7)
C4 0.0191(10) 0.0246(9) 0.0273(10) 0.0048(7) -0.0053(9) -0.0073(7)
C5 0.0232(11) 0.0218(9) 0.0316(11) 0.0055(8) -0.0082(9) -0.0077(7)
C6 0.0223(10) 0.0241(9) 0.0305(11) 0.0124(8) -0.0069(9) -0.0072(8)
C7 0.0306(12) 0.0251(10) 0.0390(12) 0.0081(8) -0.0103(10) -0.0065(8)
C8 0.0310(12) 0.0273(10) 0.0457(13) 0.0108(9) -0.0090(11) -0.0014(9)
C9 0.0259(12) 0.0383(11) 0.0405(13) 0.0191(10) -0.0093(10) -0.0022(9)
C10 0.0269(12) 0.0387(11) 0.0292(11) 0.0129(9) -0.0092(10) -0.0070(9)
C11 0.0228(10) 0.0299(10) 0.0272(10) 0.0123(8) -0.0061(9) -0.0075(8)
C12 0.0267(11) 0.0315(10) 0.0237(10) 0.0083(8) -0.0069(9) -0.0089(8)
C13 0.0367(13) 0.0408(12) 0.0324(12) 0.0074(9) -0.0166(11) -0.0084(10)
C14 0.0508(16) 0.0428(12) 0.0318(12) -0.0009(9) -0.0168(11) -0.0131(11)
C15 0.0386(13) 0.0380(11) 0.0313(12) -0.0010(9) -0.0079(11) -0.0063(10)
C16 0.0275(11) 0.0326(10) 0.0292(11) 0.0048(8) -0.0064(9) -0.0049(8)
C17 0.0241(10) 0.0266(9) 0.0235(10) 0.0070(7) -0.0055(9) -0.0090(8)
C18 0.0204(10) 0.0263(9) 0.0240(10) 0.0036(7) -0.0035(9) -0.0005(7)
C19 0.0291(12) 0.0280(10) 0.0291(11) 0.0040(8) -0.0063(9) -0.0030(8)
C20 0.0425(14) 0.0260(10) 0.0405(13) 0.0032(9) -0.0083(12) 0.0015(9)
C21 0.0449(15) 0.0332(12) 0.0498(15) 0.0066(10) -0.0140(13) 0.0102(10)
C22 0.0291(12) 0.0415(12) 0.0413(13) 0.0074(10) -0.0128(11) 0.0044(9)
C23 0.0214(11) 0.0342(10) 0.0268(10) 0.0077(8) -0.0032(9) -0.0023(8)
C24 0.0200(10) 0.0388(11) 0.0239(10) 0.0094(8) -0.0061(9) -0.0092(8)
C25 0.0260(12) 0.0492(13) 0.0332(12) 0.0107(10) -0.0101(10) -0.0077(10)
C26 0.0341(13) 0.0657(15) 0.0324(12) 0.0087(11) -0.0165(11) -0.0205(11)
C27 0.0381(14) 0.0508(13) 0.0319(12) 0.0016(10) -0.0089(11) -0.0200(11)
C28 0.0285(12) 0.0403(11) 0.0295(11) 0.0035(9) -0.0067(10) -0.0139(9)
C29 0.0214(10) 0.0321(10) 0.0255(10) 0.0069(8) -0.0045(9) -0.0101(8)
C30 0.0267(11) 0.0246(9) 0.0312(11) 0.0019(8) -0.0043(9) -0.0061(8)
C31 0.0528(16) 0.0393(12) 0.0458(14) 0.0077(10) -0.0245(13) -0.0090(11)
C32 0.086(2) 0.0471(14) 0.0361(14) -0.0023(11) -0.0210(14) -0.0274(14)
C33 0.0616(18) 0.0332(12) 0.0441(15) -0.0063(10) 0.0101(13) -0.0149(12)
C34 0.0326(14) 0.0305(12) 0.081(2) -0.0027(12) -0.0013(14) 0.0003(10)
C35 0.0319(13) 0.0361(12) 0.0532(15) -0.0021(10) -0.0157(12) -0.0053(9)
C36 0.109(3) 0.0456(16) 0.070(2) -0.0203(14) 0.028(2) -0.0217(16)
C37 0.0193(10) 0.0196(9) 0.0335(11) 0.0033(8) -0.0056(9) -0.0048(7)
C38 0.0352(13) 0.0348(11) 0.0298(11) -0.0030(9) -0.0001(10) -0.0114(9)
C39 0.0341(13) 0.0384(12) 0.0494(15) -0.0206(11) 0.0036(11) -0.0084(10)
C40 0.0222(11) 0.0238(10) 0.0659(17) 0.0030(10) -0.0016(11) -0.0016(8)
C41 0.0322(13) 0.0310(11) 0.0555(15) 0.0175(10) -0.0179(12) -0.0085(9)
C42 0.0308(12) 0.0360(11) 0.0372(12) 0.0085(9) -0.0162(10) -0.0121(9)
C43 0.0445(15) 0.0274(12) 0.107(2) -0.0017(13) -0.0123(16) -0.0074(10)
C44 0.0237(11) 0.0342(10) 0.0226(10) 0.0092(8) -0.0064(9) -0.0081(8)
C45 0.0404(13) 0.0322(10) 0.0262(11) 0.0032(8) -0.0076(10) -0.0140(9)
C46 0.0383(13) 0.0295(10) 0.0321(12) 0.0065(9) -0.0083(10) -0.0054(9)
C47 0.0363(13) 0.0385(11) 0.0312(12) 0.0059(9) -0.0139(10) -0.0054(9)
C48 0.0516(15) 0.0379(12) 0.0332(12) -0.0037(9) -0.0199(11) -0.0047(10)
C49 0.0422(14) 0.0301(10) 0.0318(12) 0.0007(9) -0.0113(11) -0.0003(9)
C50 0.0672(19) 0.0470(14) 0.0504(16) 0.0048(11) -0.0332(15) -0.0015(12)

loop_
_atom_type_symbol
_atom_type_description
_atom_type_scat_dispersion_real
_atom_type_scat_dispersion_imag
_atom_type_scat_source
C C 0.0033 0.0016 'International Tables Vol C Tables 4.2.6.8 and 6.1.1.4'
H H 0.0000 0.0000 'International Tables Vol C Tables 4.2.6.8 and 6.1.1.4'
O O 0.0106 0.0060 'International Tables Vol C Tables 4.2.6.8 and 6.1.1.4'
Ti Ti 0.2776 0.4457 'International Tables Vol C Tables 4.2.6.8 and 6.1.1.4'

loop_
_geom_angle_atom_site_label_1
_geom_angle_atom_site_label_2
_geom_angle_atom_site_label_3
_geom_angle
O3 Ti1 O1 102.27(7)
O3 Ti1 O2 104.28(6)
O1 Ti1 O2 104.03(7)
O3 Ti1 C5 114.70(7)
O1 Ti1 C5 87.25(6)
O2 Ti1 C5 136.07(7)
O3 Ti1 C1 145.33(7)
O1 Ti1 C1 93.65(6)
O2 Ti1 C1 101.35(7)
C5 Ti1 C1 34.89(7)
O3 Ti1 C3 94.39(7)
O1 Ti1 C3 145.59(6)
O2 Ti1 C3 100.63(7)
C5 Ti1 C3 58.38(6)
C1 Ti1 C3 57.90(6)
O3 Ti1 C4 88.10(7)
O1 Ti1 C4 115.29(6)
O2 Ti1 C4 135.19(6)
C5 Ti1 C4 34.62(6)
C1 Ti1 C4 57.23(7)
C3 Ti1 C4 34.78(6)
O3 Ti1 C2 127.66(6)
O1 Ti1 C2 126.52(6)
O2 Ti1 C2 83.10(6)
C5 Ti1 C2 57.52(7)
C1 Ti1 C2 34.36(6)
C3 Ti1 C2 34.47(7)
C4 Ti1 C2 56.77(7)
C30 O1 Ti1 150.10(14)
C37 O2 Ti1 141.72(13)
C44 O3 Ti1 160.28(13)
C5 C1 C2 108.80(16)
C5 C1 C6 129.67(17)
C2 C1 C6 121.48(18)
C5 C1 Ti1 71.57(10)
C2 C1 Ti1 75.92(10)
C6 C1 Ti1 116.87(13)
C1 C2 C3 106.99(17)
C1 C2 C17 119.42(17)
C3 C2 C17 133.48(16)
C1 C2 Ti1 69.72(10)
C3 C2 Ti1 69.93(10)
C17 C2 Ti1 128.04(13)
C4 C3 C2 107.52(15)
C4 C3 C18 118.39(18)
C2 C3 C18 134.05(18)
C4 C3 Ti1 73.54(10)
C2 C3 Ti1 75.60(11)
C18 C3 Ti1 114.67(12)
C5 C4 C3 108.29(18)
C5 C4 C29 129.85(18)
C3 C4 C29 121.78(17)
C5 C4 Ti1 70.51(11)
C3 C4 Ti1 71.68(11)
C29 C4 Ti1 126.17(13)
C4 C5 C1 107.87(17)
C4 C5 Ti1 74.87(11)
C1 C5 Ti1 73.54(11)
C7 C6 C11 119.89(18)
C7 C6 C1 121.46(19)
C11 C6 C1 118.65(17)
C8 C7 C6 120.4(2)
C7 C8 C9 119.96(19)
C10 C9 C8 120.6(2)
C9 C10 C11 121.0(2)
C10 C11 C6 118.10(18)
C10 C11 C12 121.99(19)
C6 C11 C12 119.78(17)
C13 C12 C17 117.43(18)
C13 C12 C11 121.30(18)
C17 C12 C11 121.12(18)
C14 C13 C12 122.6(2)
C13 C14 C15 119.6(2)
C16 C15 C14 119.4(2)
C15 C16 C17 121.6(2)
C16 C17 C12 118.83(19)
C16 C17 C2 122.38(18)
C12 C17 C2 118.44(17)
C23 C18 C19 119.33(17)
C23 C18 C3 118.40(18)
C19 C18 C3 122.07(19)
C20 C19 C18 120.7(2)
C21 C20 C19 119.6(2)
C20 C21 C22 120.9(2)
C21 C22 C23 120.7(2)
C18 C23 C22 118.2(2)
C18 C23 C24 121.12(17)
C22 C23 C24 120.4(2)
C25 C24 C29 117.67(19)
C25 C24 C23 122.99(18)
C29 C24 C23 119.29(19)
C26 C25 C24 121.8(2)
C25 C26 C27 120.1(2)
C28 C27 C26 119.6(2)
C27 C28 C29 121.0(2)
C28 C29 C24 119.7(2)
C28 C29 C4 121.68(18)
C24 C29 C4 118.36(18)
O1 C30 C31 122.38(19)
O1 C30 C35 119.16(19)
C31 C30 C35 118.45(19)
C30 C31 C32 120.1(2)
C33 C32 C31 121.2(2)
C34 C33 C32 117.6(2)
C34 C33 C36 121.0(3)
C32 C33 C36 121.4(3)
C33 C34 C35 122.0(2)
C34 C35 C30 120.6(2)
O2 C37 C38 120.20(18)
O2 C37 C42 120.09(18)
C38 C37 C42 119.70(18)
C37 C38 C39 119.3(2)
C40 C39 C38 121.3(2)
C41 C40 C39 118.17(19)
C41 C40 C43 120.9(2)
C39 C40 C43 120.9(2)
C40 C41 C42 121.4(2)
C41 C42 C37 120.2(2)
O3 C44 C49 120.01(17)
O3 C44 C45 120.10(18)
C49 C44 C45 119.88(19)
C46 C45 C44 119.47(19)
C45 C46 C47 121.90(19)
C46 C47 C48 117.4(2)
C46 C47 C50 120.8(2)
C48 C47 C50 121.8(2)
C49 C48 C47 121.6(2)
C44 C49 C48 119.80(19)

loop_
_geom_bond_atom_site_label_1
_geom_bond_atom_site_label_2
_geom_bond_distance
Ti1 O3 1.8000(14)
Ti1 O1 1.8299(13)
Ti1 O2 1.8445(14)
Ti1 C5 2.3520(18)
Ti1 C1 2.3775(18)
Ti1 C3 2.3841(19)
Ti1 C4 2.4084(19)
Ti1 C2 2.4585(19)
O1 C30 1.353(2)
O2 C37 1.359(2)
O3 C44 1.361(2)
C1 C5 1.418(3)
C1 C2 1.431(2)
C1 C6 1.450(3)
C2 C3 1.437(3)
C2 C17 1.453(3)
C3 C4 1.433(3)
C3 C18 1.469(2)
C4 C5 1.417(3)
C4 C29 1.445(3)
C6 C7 1.411(3)
C6 C11 1.412(3)
C7 C8 1.377(3)
C8 C9 1.389(3)
C9 C10 1.378(3)
C10 C11 1.408(3)
C11 C12 1.476(3)
C12 C13 1.405(3)
C12 C17 1.416(3)
C13 C14 1.376(3)
C14 C15 1.391(3)
C15 C16 1.380(3)
C16 C17 1.409(3)
C18 C23 1.405(3)
C18 C19 1.414(3)
C19 C20 1.387(3)
C20 C21 1.376(4)
C21 C22 1.384(3)
C22 C23 1.413(3)
C23 C24 1.480(3)
C24 C25 1.395(3)
C24 C29 1.421(3)
C25 C26 1.381(3)
C26 C27 1.395(3)
C27 C28 1.372(3)
C28 C29 1.406(3)
C30 C31 1.377(3)
C30 C35 1.384(3)
C31 C32 1.407(3)
C32 C33 1.382(4)
C33 C34 1.367(4)
C33 C36 1.524(3)
C34 C35 1.382(3)
C37 C38 1.381(3)
C37 C42 1.391(3)
C38 C39 1.405(3)
C39 C40 1.387(3)
C40 C41 1.382(4)
C40 C43 1.522(3)
C41 C42 1.383(3)
C44 C49 1.380(3)
C44 C45 1.397(3)
C45 C46 1.376(3)
C46 C47 1.395(3)
C47 C48 1.395(3)
C47 C50 1.507(3)
C48 C49 1.384(3)

loop_
_geom_torsion_atom_site_label_1
_geom_torsion_atom_site_label_2
_geom_torsion_atom_site_label_3
_geom_torsion_atom_site_label_4
_geom_torsion
O3 Ti1 O1 C30 -74.6(3)
O2 Ti1 O1 C30 177.1(3)
C5 Ti1 O1 C30 40.1(3)
C1 Ti1 O1 C30 74.4(3)
C3 Ti1 O1 C30 42.6(3)
C4 Ti1 O1 C30 19.2(3)
C2 Ti1 O1 C30 85.3(3)
O3 Ti1 O2 C37 18.5(2)
O1 Ti1 O2 C37 125.36(19)
C5 Ti1 O2 C37 -133.80(19)
C1 Ti1 O2 C37 -137.91(19)
C3 Ti1 O2 C37 -78.8(2)
C4 Ti1 O2 C37 -83.5(2)
C2 Ti1 O2 C37 -108.6(2)
O1 Ti1 O3 C44 131.0(4)
O2 Ti1 O3 C44 -120.9(4)
C5 Ti1 O3 C44 38.3(4)
C1 Ti1 O3 C44 15.6(5)
C3 Ti1 O3 C44 -18.8(4)
C4 Ti1 O3 C44 15.5(4)
C2 Ti1 O3 C44 -28.6(4)
O3 Ti1 C1 C5 37.91(17)
O1 Ti1 C1 C5 -79.89(11)
O2 Ti1 C1 C5 175.01(11)
C3 Ti1 C1 C5 79.49(12)
C4 Ti1 C1 C5 38.01(11)
C2 Ti1 C1 C5 115.71(16)
O3 Ti1 C1 C2 -77.80(16)
O1 Ti1 C1 C2 164.40(12)
O2 Ti1 C1 C2 59.29(12)
C5 Ti1 C1 C2 -115.71(16)
C3 Ti1 C1 C2 -36.23(11)
C4 Ti1 C1 C2 -77.70(12)
O3 Ti1 C1 C6 163.75(13)
O1 Ti1 C1 C6 45.95(15)
O2 Ti1 C1 C6 -59.15(15)
C5 Ti1 C1 C6 125.84(19)
C3 Ti1 C1 C6 -154.68(17)
C4 Ti1 C1 C6 163.85(17)
C2 Ti1 C1 C6 -118.4(2)
C5 C1 C2 C3 -4.2(2)
C6 C1 C2 C3 173.42(17)
Ti1 C1 C2 C3 60.30(13)
C5 C1 C2 C17 172.37(17)
C6 C1 C2 C17 -10.0(3)
Ti1 C1 C2 C17 -123.08(16)
C5 C1 C2 Ti1 -64.55(13)
C6 C1 C2 Ti1 113.12(17)
O3 Ti1 C2 C1 135.38(12)
O1 Ti1 C2 C1 -19.51(15)
O2 Ti1 C2 C1 -121.88(12)
C5 Ti1 C2 C1 37.66(11)
C3 Ti1 C2 C1 117.82(16)
C4 Ti1 C2 C1 79.14(12)
O3 Ti1 C2 C3 17.56(13)
O1 Ti1 C2 C3 -137.33(11)
O2 Ti1 C2 C3 120.30(11)
C5 Ti1 C2 C3 -80.16(12)
C1 Ti1 C2 C3 -117.82(16)
C4 Ti1 C2 C3 -38.68(10)
O3 Ti1 C2 C17 -112.55(16)
O1 Ti1 C2 C17 92.56(16)
O2 Ti1 C2 C17 -9.81(15)
C5 Ti1 C2 C17 149.73(18)
C1 Ti1 C2 C17 112.1(2)
C3 Ti1 C2 C17 -130.1(2)
C4 Ti1 C2 C17 -168.79(18)
C1 C2 C3 C4 7.0(2)
C17 C2 C3 C4 -168.93(19)
Ti1 C2 C3 C4 67.18(13)
C1 C2 C3 C18 -170.7(2)
C17 C2 C3 C18 13.3(4)
Ti1 C2 C3 C18 -110.6(2)
C1 C2 C3 Ti1 -60.17(12)
C17 C2 C3 Ti1 123.9(2)
O3 Ti1 C3 C4 80.28(11)
O1 Ti1 C3 C4 -39.01(18)
O2 Ti1 C3 C4 -174.29(11)
C5 Ti1 C3 C4 -36.14(11)
C1 Ti1 C3 C4 -77.47(11)
C2 Ti1 C3 C4 -113.58(15)
O3 Ti1 C3 C2 -166.14(11)
O1 Ti1 C3 C2 74.57(16)
O2 Ti1 C3 C2 -60.71(11)
C5 Ti1 C3 C2 77.44(11)
C1 Ti1 C3 C2 36.11(10)
C4 Ti1 C3 C2 113.58(15)
O3 Ti1 C3 C18 -33.91(16)
O1 Ti1 C3 C18 -153.20(14)
O2 Ti1 C3 C18 71.52(15)
C5 Ti1 C3 C18 -150.33(18)
C1 Ti1 C3 C18 168.33(18)
C4 Ti1 C3 C18 -114.2(2)
C2 Ti1 C3 C18 132.2(2)
C2 C3 C4 C5 -7.2(2)
C18 C3 C4 C5 170.92(16)
Ti1 C3 C4 C5 61.35(13)
C2 C3 C4 C29 169.68(17)
C18 C3 C4 C29 -12.2(3)
Ti1 C3 C4 C29 -121.75(17)
C2 C3 C4 Ti1 -68.58(13)
C18 C3 C4 Ti1 109.58(16)
O3 Ti1 C4 C5 141.62(12)
O1 Ti1 C4 C5 38.95(14)
O2 Ti1 C4 C5 -109.91(12)
C1 Ti1 C4 C5 -38.32(12)
C3 Ti1 C4 C5 -117.89(17)
C2 Ti1 C4 C5 -79.56(12)
O3 Ti1 C4 C3 -100.49(11)
O1 Ti1 C4 C3 156.84(11)
O2 Ti1 C4 C3 7.98(15)
C5 Ti1 C4 C3 117.89(17)
C1 Ti1 C4 C3 79.57(12)
C2 Ti1 C4 C3 38.33(10)
O3 Ti1 C4 C29 15.94(16)
O1 Ti1 C4 C29 -86.73(16)
O2 Ti1 C4 C29 124.41(15)
C5 Ti1 C4 C29 -125.7(2)
C1 Ti1 C4 C29 -164.00(18)
C3 Ti1 C4 C29 116.4(2)
C2 Ti1 C4 C29 154.76(18)
C3 C4 C5 C1 4.6(2)
C29 C4 C5 C1 -171.97(19)
Ti1 C4 C5 C1 66.70(13)
C3 C4 C5 Ti1 -62.09(13)
C29 C4 C5 Ti1 121.3(2)
C2 C1 C5 C4 -0.2(2)
C6 C1 C5 C4 -177.62(18)
Ti1 C1 C5 C4 -67.59(13)
C2 C1 C5 Ti1 67.39(13)
C6 C1 C5 Ti1 -110.0(2)
O3 Ti1 C5 C4 -43.08(13)
O1 Ti1 C5 C4 -145.32(12)
O2 Ti1 C5 C4 107.23(13)
C1 Ti1 C5 C4 114.29(16)
C3 Ti1 C5 C4 36.30(11)
C2 Ti1 C5 C4 77.22(12)
O3 Ti1 C5 C1 -157.37(10)
O1 Ti1 C5 C1 100.39(11)
O2 Ti1 C5 C1 -7.06(15)
C3 Ti1 C5 C1 -77.99(12)
C4 Ti1 C5 C1 -114.29(16)
C2 Ti1 C5 C1 -37.07(10)
C5 C1 C6 C7 -1.1(3)
C2 C1 C6 C7 -178.28(17)
Ti1 C1 C6 C7 -88.84(19)
C5 C1 C6 C11 178.43(19)
C2 C1 C6 C11 1.3(3)
Ti1 C1 C6 C11 90.74(19)
C11 C6 C7 C8 -0.1(3)
C1 C6 C7 C8 179.50(18)
C6 C7 C8 C9 0.2(3)
C7 C8 C9 C10 -0.4(3)
C8 C9 C10 C11 0.6(3)
C9 C10 C11 C6 -0.4(3)
C9 C10 C11 C12 175.42(18)
C7 C6 C11 C10 0.2(3)
C1 C6 C11 C10 -179.39(17)
C7 C6 C11 C12 -175.77(17)
C1 C6 C11 C12 4.6(3)
C10 C11 C12 C13 -2.3(3)
C6 C11 C12 C13 173.50(19)
C10 C11 C12 C17 -177.77(18)
C6 C11 C12 C17 -2.0(3)
C17 C12 C13 C14 5.3(3)
C11 C12 C13 C14 -170.4(2)
C12 C13 C14 C15 1.3(3)
C13 C14 C15 C16 -4.1(3)
C14 C15 C16 C17 0.3(3)
C15 C16 C17 C12 6.4(3)
C15 C16 C17 C2 179.45(19)
C13 C12 C17 C16 -8.9(3)
C11 C12 C17 C16 166.76(17)
C13 C12 C17 C2 177.77(18)
C11 C12 C17 C2 -6.6(3)
C1 C2 C17 C16 -160.71(18)
C3 C2 C17 C16 14.8(3)
Ti1 C2 C17 C16 112.96(19)
C1 C2 C17 C12 12.4(3)
C3 C2 C17 C12 -172.1(2)
Ti1 C2 C17 C12 -73.9(2)
C4 C3 C18 C23 17.4(3)
C2 C3 C18 C23 -165.1(2)
Ti1 C3 C18 C23 101.27(18)
C4 C3 C18 C19 -157.48(18)
C2 C3 C18 C19 20.1(3)
Ti1 C3 C18 C19 -73.6(2)
C23 C18 C19 C20 6.1(3)
C3 C18 C19 C20 -179.12(19)
C18 C19 C20 C21 0.3(3)
C19 C20 C21 C22 -4.2(4)
C20 C21 C22 C23 1.7(4)
C19 C18 C23 C22 -8.4(3)
C3 C18 C23 C22 176.64(18)
C19 C18 C23 C24 166.61(17)
C3 C18 C23 C24 -8.4(3)
C21 C22 C23 C18 4.6(3)
C21 C22 C23 C24 -170.4(2)
C18 C23 C24 C25 176.28(19)
C22 C23 C24 C25 -8.8(3)
C18 C23 C24 C29 -6.3(3)
C22 C23 C24 C29 168.56(19)
C29 C24 C25 C26 -1.1(3)
C23 C24 C25 C26 176.31(19)
C24 C25 C26 C27 -2.0(3)
C25 C26 C27 C28 2.8(3)
C26 C27 C28 C29 -0.4(3)
C27 C28 C29 C24 -2.7(3)
C27 C28 C29 C4 171.28(19)
C25 C24 C29 C28 3.4(3)
C23 C24 C29 C28 -174.09(17)
C25 C24 C29 C4 -170.77(18)
C23 C24 C29 C4 11.7(3)
C5 C4 C29 C28 -0.4(3)
C3 C4 C29 C28 -176.57(17)
Ti1 C4 C29 C28 93.7(2)
C5 C4 C29 C24 173.70(19)
C3 C4 C29 C24 -2.5(3)
Ti1 C4 C29 C24 -92.2(2)
Ti1 O1 C30 C31 28.1(4)
Ti1 O1 C30 C35 -153.4(2)
O1 C30 C31 C32 178.3(2)
C35 C30 C31 C32 -0.3(3)
C30 C31 C32 C33 -0.2(4)
C31 C32 C33 C34 0.0(4)
C31 C32 C33 C36 -179.9(2)
C32 C33 C34 C35 0.6(4)
C36 C33 C34 C35 -179.5(2)
C33 C34 C35 C30 -1.1(4)
O1 C30 C35 C34 -177.8(2)
C31 C30 C35 C34 0.8(3)
Ti1 O2 C37 C38 140.72(19)
Ti1 O2 C37 C42 -40.3(3)
O2 C37 C38 C39 177.93(19)
C42 C37 C38 C39 -1.0(3)
C37 C38 C39 C40 0.7(3)
C38 C39 C40 C41 -0.1(3)
C38 C39 C40 C43 -178.5(2)
C39 C40 C41 C42 -0.3(3)
C43 C40 C41 C42 178.2(2)
C40 C41 C42 C37 -0.1(3)
O2 C37 C42 C41 -178.24(18)
C38 C37 C42 C41 0.7(3)
Ti1 O3 C44 C49 -92.6(4)
Ti1 O3 C44 C45 88.0(4)
O3 C44 C45 C46 -179.82(19)
C49 C44 C45 C46 0.7(3)
C44 C45 C46 C47 -0.9(3)
C45 C46 C47 C48 0.5(3)
C45 C46 C47 C50 -179.4(2)
C46 C47 C48 C49 0.0(3)
C50 C47 C48 C49 179.9(2)
O3 C44 C49 C48 -179.7(2)
C45 C44 C49 C48 -0.3(3)
C47 C48 C49 C44 -0.1(4)
